data_7061798
loop_
_publ_author_name
'Kelly, Jordan C.'
'Bloomfield, Aaron J.'

_publ_section_title
;
 High-spin, tetrahedral cobalt(ii) and nickel(ii) complexes supported by
 monoprotic aminophosphine ligands, and attempted extension to copper(ii)
 complexes: synthesis, characterization, and unexpected reactivity
;
_journal_issue 39
_journal_name_full 'New Journal of Chemistry'
_journal_page_first 18647
_journal_page_last 18651
_journal_paper_doi 10.1039/D2NJ02651A
_journal_volume 46
_journal_year 2022
_chemical_formula_moiety 'C14 H25 N2 O P'
_chemical_formula_sum 'C14 H25 N2 O P'
_chemical_formula_weight 268.33
_space_group_crystal_system monoclinic
_space_group_IT_number 14
_space_group_name_Hall '-P 2yn'
_space_group_name_H-M_alt 'P 1 21/n 1'
_atom_sites_solution_hydrogens mixed
_atom_sites_solution_primary direct
_atom_sites_solution_secondary difmap
_audit_block_doi 10.5517/ccdc.csd.cc2bs72g
_audit_creation_date 2022-08-06
_audit_creation_method
;
Olex2 1.5
(compiled 2022.04.07 svn.rca3783a0 for OlexSys, GUI svn.r6498)
;
_audit_update_record
;
2022-08-08 deposited with the CCDC.	2022-09-05 downloaded from the CCDC.
;
_cell_angle_alpha 90
_cell_angle_beta 106.946(19)
_cell_angle_gamma 90
_cell_formula_units_Z 8
_cell_length_a 11.509(8)
_cell_length_b 22.039(16)
_cell_length_c 13.238(10)
_cell_measurement_reflns_used 9894
_cell_measurement_temperature 293(2)
_cell_measurement_theta_max 26.7607
_cell_measurement_theta_min 2.4559
_cell_volume 3212(4)
_computing_cell_refinement 'SAINT V8.38A (Bruker, 2018)'
_computing_data_collection 'Bruker Instrument Service V2017.5.0.0'
_computing_data_reduction 'SAINT V8.38A (Bruker, 2018)'
_computing_molecular_graphics 'Olex2 1.5 (Dolomanov et al., 2009)'
_computing_publication_material 'Olex2 1.5 (Dolomanov et al., 2009)'
_computing_structure_refinement 'SHELXL-2018/3 (Sheldrick, 2018)'
_computing_structure_solution 'SHELXT 2014/5 (Sheldrick, 2014)'
_diffrn_ambient_temperature 293(2)
_diffrn_measured_fraction_theta_full 1.000
_diffrn_measured_fraction_theta_max 0.999
_diffrn_measurement_device_type 'Bruker SMART APEX II CCD'
_diffrn_measurement_method '\f and \w scans'
_diffrn_radiation_type MoK\a
_diffrn_radiation_wavelength 0.71073
_diffrn_reflns_av_R_equivalents 0.0321
_diffrn_reflns_av_unetI/netI 0.0247
_diffrn_reflns_Laue_measured_fraction_full 1.000
_diffrn_reflns_Laue_measured_fraction_max 0.999
_diffrn_reflns_limit_h_max 15
_diffrn_reflns_limit_h_min -15
_diffrn_reflns_limit_k_max 29
_diffrn_reflns_limit_k_min -29
_diffrn_reflns_limit_l_max 17
_diffrn_reflns_limit_l_min -17
_diffrn_reflns_number 48890
_diffrn_reflns_point_group_measured_fraction_full 1.000
_diffrn_reflns_point_group_measured_fraction_max 0.999
_diffrn_reflns_theta_full 25.242
_diffrn_reflns_theta_max 28.839
_diffrn_reflns_theta_min 1.848
_diffrn_source 'fine focus sealed tube X-ray source'
_exptl_absorpt_coefficient_mu 0.164
_exptl_absorpt_correction_T_max 0.7459
_exptl_absorpt_correction_T_min 0.6970
_exptl_absorpt_correction_type multi-scan
_exptl_absorpt_process_details
;
 SADABS 2016/2: Krause, L., Herbst-Irmer, R., Sheldrick G.M. & Stalke D.,
 J. Appl. Cryst. 48 (2015) 3-10
;
_exptl_crystal_colour colorless
_exptl_crystal_density_diffrn 1.110
_exptl_crystal_density_method 'not measured'
_exptl_crystal_description plate
_exptl_crystal_F_000 1168
_exptl_crystal_size_max 1.8
_exptl_crystal_size_mid 0.2
_exptl_crystal_size_min 0.1
_refine_diff_density_max 0.349
_refine_diff_density_min -0.198
_refine_diff_density_rms 0.039
_refine_ls_extinction_method none
_refine_ls_goodness_of_fit_ref 1.035
_refine_ls_hydrogen_treatment mixed
_refine_ls_matrix_type full
_refine_ls_number_parameters 359
_refine_ls_number_reflns 8391
_refine_ls_number_restraints 0
_refine_ls_restrained_S_all 1.035
_refine_ls_R_factor_all 0.0784
_refine_ls_R_factor_gt 0.0481
_refine_ls_shift/su_max 0.001
_refine_ls_shift/su_mean 0.000
_refine_ls_structure_factor_coef Fsqd
_refine_ls_weighting_details 'w=1/[\s^2^(Fo^2^)+(0.0747P)^2^+0.5205P] where P=(Fo^2^+2Fc^2^)/3'
_refine_ls_weighting_scheme calc
_refine_ls_wR_factor_gt 0.1298
_refine_ls_wR_factor_ref 0.1494
_reflns_Friedel_coverage 0.000
_reflns_number_gt 5581
_reflns_number_total 8391
_reflns_threshold_expression 'I > 2\s(I)'
_cod_data_source_file d2nj02651a2.cif
_cod_data_source_block JCK_tBu1C1H_Oxidized
_cod_depositor_comments 'Adding full bibliography for 7061787--7061798.cif.'
_cod_database_code 7061798
_shelx_shelxl_version_number 2018/3
_shelx_space_group_comment
;
The symmetry employed for this shelxl refinement is uniquely defined
by the following loop, which should always be used as a source of
symmetry information in preference to the above space-group names.
They are only intended as comments.
;
_shelx_estimated_absorpt_t_max 0.984
_shelx_estimated_absorpt_t_min 0.757
_exptl_absorpt_special_details mu*r=0.2000
_olex2_refinement_description
;
1. Others
 Sof(C15')=Sof(H15')=1-FVAR(1)
 Sof(C15)=Sof(H15)=FVAR(1)
2.a Secondary CH2 refined with riding coordinates:
 C6(H6A,H6B), C20(H20A,H20B)
2.b Aromatic/amide H refined with riding coordinates:
 C1(H1), C2(H2), C3(H3), C4(H4A), C17(H17), C18(H18), C15(H15), C15'(H15')
2.c Idealised Me refined as rotating group:
 C8(H8A,H8B,H8C), C9(H9A,H9B,H9C), C10(H10A,H10B,H10C), C12(H12A,H12B,H12C),
 C13(H13A,H13B,H13C), C14(H14A,H14B,H14C), C22(H22A,H22B,H22C), C23(H23A,H23B,
 H23C), C24(H24A,H24B,H24C), C26(H26A,H26B,H26C), C27(H27A,H27B,H27C), C28(H28A,
 H28B,H28C)
;
_olex2_submission_special_instructions 'No special instructions were received'

loop_
_space_group_symop_operation_xyz
'x, y, z'
'-x+1/2, y+1/2, -z+1/2'
'-x, -y, -z'
'x-1/2, -y-1/2, z-1/2'

loop_
_atom_site_label
_atom_site_type_symbol
_atom_site_fract_x
_atom_site_fract_y
_atom_site_fract_z
_atom_site_U_iso_or_equiv
_atom_site_adp_type
_atom_site_occupancy
_atom_site_site_symmetry_order
_atom_site_calc_flag
_atom_site_refinement_flags_posn
_atom_site_refinement_flags_adp
_atom_site_refinement_flags_occupancy
_atom_site_disorder_assembly
_atom_site_disorder_group
P1 P 0.53836(4) 0.31956(2) 0.21118(3) 0.04407(12) Uani 1 1 d . . . . .
P2 P 0.27972(4) 0.18252(2) 0.41578(3) 0.04753(13) Uani 1 1 d . . . . .
O1 O 0.44831(11) 0.28801(6) 0.25296(10) 0.0607(3) Uani 1 1 d . . . . .
O2 O 0.22123(12) 0.18182(6) 0.50187(10) 0.0584(3) Uani 1 1 d . . . . .
N1 N 0.51399(19) 0.11197(8) 0.08861(18) 0.0865(6) Uani 1 1 d . . . . .
N2 N 0.59400(14) 0.27275(6) 0.13972(12) 0.0472(3) Uani 1 1 d . . . . .
N3 N 0.3767(2) 0.40594(10) 0.48550(19) 0.0916(6) Uani 1 1 d . . . . .
N4 N 0.31928(14) 0.25212(7) 0.39377(12) 0.0521(4) Uani 1 1 d . . . . .
C1 C 0.5630(4) 0.05708(12) 0.1189(3) 0.1187(12) Uani 1 1 d . . . . .
H1 H 0.515438 0.023096 0.093916 0.142 Uiso 1 1 calc R U . . .
C2 C 0.6771(4) 0.04794(12) 0.1832(3) 0.1236(12) Uani 1 1 d . . . . .
H2 H 0.705734 0.008808 0.201706 0.148 Uiso 1 1 calc R U . . .
C3 C 0.7492(3) 0.09677(12) 0.2203(3) 0.1000(9) Uani 1 1 d . . . . .
H3 H 0.827927 0.091872 0.264405 0.120 Uiso 1 1 calc R U . . .
C4 C 0.7018(2) 0.15401(9) 0.19056(18) 0.0683(5) Uani 1 1 d . . . . .
H4A H 0.748913 0.188315 0.214263 0.082 Uiso 1 1 calc R U . . .
C5 C 0.58535(17) 0.15988(8) 0.12610(15) 0.0534(4) Uani 1 1 d . . . . .
C6 C 0.52560(17) 0.21971(8) 0.08923(14) 0.0563(4) Uani 1 1 d . . . . .
H6A H 0.512174 0.222847 0.013597 0.068 Uiso 1 1 calc R U . . .
H6B H 0.446711 0.220269 0.101850 0.068 Uiso 1 1 calc R U . . .
C7 C 0.67329(18) 0.34332(9) 0.31885(15) 0.0600(5) Uani 1 1 d . . . . .
C8 C 0.7014(2) 0.28845(12) 0.39538(17) 0.0850(7) Uani 1 1 d . . . . .
H8A H 0.631580 0.279613 0.418613 0.128 Uiso 1 1 calc R U . . .
H8B H 0.769102 0.298021 0.455332 0.128 Uiso 1 1 calc R U . . .
H8C H 0.720782 0.253735 0.359584 0.128 Uiso 1 1 calc R U . . .
C9 C 0.6464(2) 0.39766(11) 0.38071(19) 0.0866(7) Uani 1 1 d . . . . .
H9A H 0.632204 0.433020 0.336444 0.130 Uiso 1 1 calc R U . . .
H9B H 0.714569 0.404732 0.441658 0.130 Uiso 1 1 calc R U . . .
H9C H 0.575655 0.389267 0.402774 0.130 Uiso 1 1 calc R U . . .
C10 C 0.7855(2) 0.35637(12) 0.2814(2) 0.0858(7) Uani 1 1 d . . . . .
H10A H 0.804357 0.321182 0.246401 0.129 Uiso 1 1 calc R U . . .
H10B H 0.853358 0.366058 0.341166 0.129 Uiso 1 1 calc R U . . .
H10C H 0.768746 0.390008 0.233226 0.129 Uiso 1 1 calc R U . . .
C11 C 0.4599(2) 0.38261(9) 0.12517(16) 0.0653(5) Uani 1 1 d . . . . .
C12 C 0.3819(3) 0.41929(12) 0.1804(2) 0.0997(9) Uani 1 1 d . . . . .
H12A H 0.329495 0.446243 0.130492 0.150 Uiso 1 1 calc R U . . .
H12B H 0.433953 0.442457 0.237193 0.150 Uiso 1 1 calc R U . . .
H12C H 0.333701 0.391993 0.208070 0.150 Uiso 1 1 calc R U . . .
C13 C 0.3723(3) 0.35178(13) 0.02761(19) 0.0957(8) Uani 1 1 d . . . . .
H13A H 0.321634 0.381967 -0.016141 0.144 Uiso 1 1 calc R U . . .
H13B H 0.322552 0.322967 0.050235 0.144 Uiso 1 1 calc R U . . .
H13C H 0.418452 0.331254 -0.011905 0.144 Uiso 1 1 calc R U . . .
C14 C 0.5464(3) 0.42406(11) 0.0892(2) 0.0992(9) Uani 1 1 d . . . . .
H14A H 0.598299 0.399974 0.060057 0.149 Uiso 1 1 calc R U . . .
H14B H 0.594965 0.446698 0.148458 0.149 Uiso 1 1 calc R U . . .
H14C H 0.500309 0.451578 0.036378 0.149 Uiso 1 1 calc R U . . .
C16 C 0.2245(4) 0.47486(13) 0.3897(3) 0.1076(11) Uani 1 1 d . . . . .
C17 C 0.1512(3) 0.42783(13) 0.3460(3) 0.1078(9) Uani 1 1 d . . . . .
H17 H 0.074579 0.434870 0.299389 0.129 Uiso 1 1 calc R U . . .
C18 C 0.1920(3) 0.36906(11) 0.3720(2) 0.0883(7) Uani 1 1 d . . . . .
H18 H 0.143413 0.336171 0.342299 0.106 Uiso 1 1 calc R U . . .
C19 C 0.3048(2) 0.35986(9) 0.44194(16) 0.0633(5) Uani 1 1 d . . . . .
C20 C 0.3546(2) 0.29782(9) 0.47655(16) 0.0661(5) Uani 1 1 d . . . . .
H20A H 0.442539 0.300111 0.501014 0.079 Uiso 1 1 calc R U . . .
H20B H 0.326736 0.285116 0.535710 0.079 Uiso 1 1 calc R U . . .
C21 C 0.4178(2) 0.13389(10) 0.45849(18) 0.0686(5) Uani 1 1 d . . . . .
C22 C 0.3880(3) 0.07231(11) 0.5012(3) 0.1037(9) Uani 1 1 d . . . . .
H22A H 0.342439 0.047669 0.443371 0.156 Uiso 1 1 calc R U . . .
H22B H 0.340957 0.079100 0.549221 0.156 Uiso 1 1 calc R U . . .
H22C H 0.462202 0.051946 0.537377 0.156 Uiso 1 1 calc R U . . .
C23 C 0.5059(2) 0.16722(12) 0.5525(2) 0.0920(8) Uani 1 1 d . . . . .
H23A H 0.533288 0.204016 0.527984 0.138 Uiso 1 1 calc R U . . .
H23B H 0.574428 0.141627 0.583848 0.138 Uiso 1 1 calc R U . . .
H23C H 0.464838 0.176743 0.604025 0.138 Uiso 1 1 calc R U . . .
C24 C 0.4815(2) 0.12511(15) 0.3732(2) 0.1040(9) Uani 1 1 d . . . . .
H24A H 0.430278 0.101909 0.316005 0.156 Uiso 1 1 calc R U . . .
H24B H 0.556683 0.103906 0.402452 0.156 Uiso 1 1 calc R U . . .
H24C H 0.497618 0.163987 0.347416 0.156 Uiso 1 1 calc R U . . .
C25 C 0.17192(18) 0.15971(9) 0.28830(15) 0.0592(5) Uani 1 1 d . . . . .
C26 C 0.1392(3) 0.09215(11) 0.2884(2) 0.0882(7) Uani 1 1 d . . . . .
H26A H 0.076123 0.082661 0.224939 0.132 Uiso 1 1 calc R U . . .
H26B H 0.111326 0.083573 0.348595 0.132 Uiso 1 1 calc R U . . .
H26C H 0.209654 0.068006 0.291876 0.132 Uiso 1 1 calc R U . . .
C27 C 0.2160(2) 0.17389(12) 0.19199(16) 0.0834(7) Uani 1 1 d . . . . .
H27A H 0.154087 0.162923 0.128627 0.125 Uiso 1 1 calc R U . . .
H27B H 0.288492 0.151146 0.196517 0.125 Uiso 1 1 calc R U . . .
H27C H 0.233035 0.216477 0.190626 0.125 Uiso 1 1 calc R U . . .
C28 C 0.0557(2) 0.19682(12) 0.27929(19) 0.0797(6) Uani 1 1 d . . . . .
H28A H 0.072431 0.239170 0.273835 0.120 Uiso 1 1 calc R U . . .
H28B H 0.029438 0.190099 0.340858 0.120 Uiso 1 1 calc R U . . .
H28C H -0.007011 0.184276 0.217557 0.120 Uiso 1 1 calc R U . . .
H1B H 0.6375(17) 0.2870(9) 0.1086(15) 0.051(5) Uiso 1 1 d . . . . .
H4 H 0.3513(17) 0.2577(9) 0.3477(15) 0.054(5) Uiso 1 1 d . . . . .
H16 H 0.197(3) 0.5197(16) 0.380(2) 0.142(11) Uiso 1 1 d . . . . .
C15 C 0.3381(13) 0.4605(6) 0.4652(18) 0.107(3) Uani 0.82(4) 1 d . . P A 1
H15 H 0.386174 0.492175 0.501109 0.129 Uiso 0.82(4) 1 calc R U P A 1
C15' C 0.321(3) 0.4674(16) 0.431(3) 0.062(7) Uani 0.18(4) 1 d . . P A 2
H15' H 0.374448 0.499737 0.434721 0.074 Uiso 0.18(4) 1 calc R U P A 2

loop_
_atom_site_aniso_label
_atom_site_aniso_U_11
_atom_site_aniso_U_22
_atom_site_aniso_U_33
_atom_site_aniso_U_23
_atom_site_aniso_U_13
_atom_site_aniso_U_12
P1 0.0503(2) 0.0430(2) 0.0454(2) 0.00194(16) 0.02407(18) -0.00230(17)
P2 0.0537(3) 0.0522(2) 0.0452(2) 0.00204(18) 0.02773(19) 0.00115(19)
O1 0.0620(8) 0.0705(8) 0.0598(7) 0.0038(6) 0.0337(6) -0.0111(6)
O2 0.0670(8) 0.0693(8) 0.0513(7) 0.0088(6) 0.0368(6) 0.0056(6)
N1 0.0929(14) 0.0599(10) 0.1149(16) -0.0278(10) 0.0433(12) -0.0246(10)
N2 0.0530(8) 0.0412(7) 0.0545(8) -0.0008(6) 0.0266(7) -0.0047(6)
N3 0.0903(14) 0.0726(13) 0.1211(17) -0.0379(12) 0.0452(13) -0.0137(11)
N4 0.0652(10) 0.0534(8) 0.0461(8) -0.0013(6) 0.0296(7) -0.0059(7)
C1 0.148(3) 0.0479(13) 0.186(3) -0.0277(17) 0.090(3) -0.0257(16)
C2 0.154(3) 0.0527(14) 0.193(4) 0.0101(18) 0.095(3) 0.0234(18)
C3 0.0984(19) 0.0733(16) 0.136(2) 0.0118(15) 0.0464(18) 0.0285(14)
C4 0.0667(13) 0.0537(10) 0.0904(15) -0.0025(10) 0.0324(11) 0.0049(9)
C5 0.0634(11) 0.0448(8) 0.0633(11) -0.0119(8) 0.0363(9) -0.0089(8)
C6 0.0565(10) 0.0550(10) 0.0553(10) -0.0105(8) 0.0131(8) -0.0054(8)
C7 0.0642(12) 0.0616(11) 0.0573(10) -0.0110(9) 0.0229(9) -0.0100(9)
C8 0.0876(16) 0.0978(17) 0.0557(12) 0.0074(11) -0.0011(11) 0.0040(13)
C9 0.1019(18) 0.0847(15) 0.0805(15) -0.0339(12) 0.0383(13) -0.0210(13)
C10 0.0639(13) 0.1058(18) 0.0918(17) -0.0298(14) 0.0293(12) -0.0264(13)
C11 0.0836(14) 0.0543(10) 0.0671(12) 0.0090(9) 0.0361(11) 0.0173(10)
C12 0.110(2) 0.0929(18) 0.108(2) 0.0076(15) 0.0503(17) 0.0500(16)
C13 0.1022(19) 0.1033(19) 0.0687(14) 0.0127(13) 0.0048(13) 0.0357(15)
C14 0.139(2) 0.0628(13) 0.116(2) 0.0383(14) 0.0693(19) 0.0189(14)
C16 0.138(3) 0.0608(16) 0.156(3) -0.0069(17) 0.091(3) 0.0080(19)
C17 0.118(2) 0.0822(18) 0.124(2) -0.0036(16) 0.0364(19) 0.0266(17)
C18 0.0922(18) 0.0654(13) 0.1052(19) -0.0108(13) 0.0254(15) 0.0003(12)
C19 0.0790(14) 0.0578(11) 0.0661(12) -0.0140(9) 0.0418(10) -0.0084(10)
C20 0.0800(14) 0.0651(11) 0.0542(10) -0.0083(9) 0.0212(9) -0.0072(10)
C21 0.0683(13) 0.0701(12) 0.0764(13) 0.0023(10) 0.0353(11) 0.0106(10)
C22 0.112(2) 0.0750(16) 0.128(2) 0.0262(15) 0.0410(19) 0.0275(15)
C23 0.0724(15) 0.111(2) 0.0838(16) 0.0037(14) 0.0084(13) 0.0205(14)
C24 0.0840(18) 0.133(2) 0.110(2) -0.0118(18) 0.0524(16) 0.0267(16)
C25 0.0675(12) 0.0627(10) 0.0523(10) -0.0038(8) 0.0255(9) -0.0117(9)
C26 0.1039(19) 0.0731(14) 0.0898(17) -0.0144(12) 0.0319(14) -0.0260(13)
C27 0.0962(17) 0.1120(19) 0.0470(11) -0.0060(11) 0.0290(11) -0.0242(14)
C28 0.0595(13) 0.1000(17) 0.0740(14) 0.0001(12) 0.0109(11) -0.0038(12)
C15 0.120(5) 0.065(4) 0.158(10) -0.039(5) 0.073(6) -0.019(3)
C15' 0.076(13) 0.042(7) 0.085(14) 0.005(9) 0.051(10) 0.011(9)

loop_
_atom_type_symbol
_atom_type_description
_atom_type_scat_dispersion_real
_atom_type_scat_dispersion_imag
_atom_type_scat_source
C C 0.0033 0.0016 'International Tables Vol C Tables 4.2.6.8 and 6.1.1.4'
H H 0.0000 0.0000 'International Tables Vol C Tables 4.2.6.8 and 6.1.1.4'
N N 0.0061 0.0033 'International Tables Vol C Tables 4.2.6.8 and 6.1.1.4'
O O 0.0106 0.0060 'International Tables Vol C Tables 4.2.6.8 and 6.1.1.4'
P P 0.1023 0.0942 'International Tables Vol C Tables 4.2.6.8 and 6.1.1.4'

loop_
_geom_angle_atom_site_label_1
_geom_angle_atom_site_label_2
_geom_angle_atom_site_label_3
_geom_angle
_geom_angle_site_symmetry_1
_geom_angle_site_symmetry_3
_geom_angle_publ_flag
O1 P1 N2 110.56(9) . . ?
O1 P1 C7 111.49(10) . . ?
O1 P1 C11 108.18(10) . . ?
N2 P1 C7 103.86(10) . . ?
N2 P1 C11 108.49(10) . . ?
C7 P1 C11 114.17(10) . . ?
O2 P2 N4 110.84(8) . . ?
O2 P2 C21 107.39(9) . . ?
O2 P2 C25 111.37(10) . . ?
N4 P2 C21 109.48(10) . . ?
N4 P2 C25 103.76(9) . . ?
C25 P2 C21 114.00(10) . . ?
C5 N1 C1 116.0(2) . . ?
P1 N2 H1B 117.1(14) . . ?
C6 N2 P1 121.07(13) . . ?
C6 N2 H1B 114.5(14) . . ?
C19 N3 C15' 110.0(16) . . ?
C15 N3 C19 119.4(8) . . ?
P2 N4 H4 119.0(14) . . ?
C20 N4 P2 122.75(14) . . ?
C20 N4 H4 111.9(14) . . ?
N1 C1 H1 117.8 . . ?
N1 C1 C2 124.5(3) . . ?
C2 C1 H1 117.8 . . ?
C1 C2 H2 120.5 . . ?
C1 C2 C3 119.1(3) . . ?
C3 C2 H2 120.5 . . ?
C2 C3 H3 121.0 . . ?
C2 C3 C4 118.0(3) . . ?
C4 C3 H3 121.0 . . ?
C3 C4 H4A 120.1 . . ?
C5 C4 C3 119.7(2) . . ?
C5 C4 H4A 120.1 . . ?
N1 C5 C4 122.61(19) . . ?
N1 C5 C6 113.46(19) . . ?
C4 C5 C6 123.92(16) . . ?
N2 C6 C5 114.84(16) . . ?
N2 C6 H6A 108.6 . . ?
N2 C6 H6B 108.6 . . ?
C5 C6 H6A 108.6 . . ?
C5 C6 H6B 108.6 . . ?
H6A C6 H6B 107.5 . . ?
C8 C7 P1 104.52(14) . . ?
C9 C7 P1 112.20(16) . . ?
C9 C7 C8 107.25(19) . . ?
C9 C7 C10 110.18(18) . . ?
C10 C7 P1 113.52(15) . . ?
C10 C7 C8 108.8(2) . . ?
C7 C8 H8A 109.5 . . ?
C7 C8 H8B 109.5 . . ?
C7 C8 H8C 109.5 . . ?
H8A C8 H8B 109.5 . . ?
H8A C8 H8C 109.5 . . ?
H8B C8 H8C 109.5 . . ?
C7 C9 H9A 109.5 . . ?
C7 C9 H9B 109.5 . . ?
C7 C9 H9C 109.5 . . ?
H9A C9 H9B 109.5 . . ?
H9A C9 H9C 109.5 . . ?
H9B C9 H9C 109.5 . . ?
C7 C10 H10A 109.5 . . ?
C7 C10 H10B 109.5 . . ?
C7 C10 H10C 109.5 . . ?
H10A C10 H10B 109.5 . . ?
H10A C10 H10C 109.5 . . ?
H10B C10 H10C 109.5 . . ?
C12 C11 P1 110.36(16) . . ?
C12 C11 C13 107.4(2) . . ?
C13 C11 P1 105.41(15) . . ?
C14 C11 P1 113.26(17) . . ?
C14 C11 C12 110.9(2) . . ?
C14 C11 C13 109.2(2) . . ?
C11 C12 H12A 109.5 . . ?
C11 C12 H12B 109.5 . . ?
C11 C12 H12C 109.5 . . ?
H12A C12 H12B 109.5 . . ?
H12A C12 H12C 109.5 . . ?
H12B C12 H12C 109.5 . . ?
C11 C13 H13A 109.5 . . ?
C11 C13 H13B 109.5 . . ?
C11 C13 H13C 109.5 . . ?
H13A C13 H13B 109.5 . . ?
H13A C13 H13C 109.5 . . ?
H13B C13 H13C 109.5 . . ?
C11 C14 H14A 109.5 . . ?
C11 C14 H14B 109.5 . . ?
C11 C14 H14C 109.5 . . ?
H14A C14 H14B 109.5 . . ?
H14A C14 H14C 109.5 . . ?
H14B C14 H14C 109.5 . . ?
C17 C16 H16 123.3(19) . . ?
C17 C16 C15 117.3(5) . . ?
C15 C16 H16 118.7(19) . . ?
C15' C16 C17 121(2) . . ?
C15' C16 H16 116(3) . . ?
C16 C17 H17 120.5 . . ?
C16 C17 C18 119.0(3) . . ?
C18 C17 H17 120.5 . . ?
C17 C18 H18 120.3 . . ?
C19 C18 C17 119.4(3) . . ?
C19 C18 H18 120.3 . . ?
N3 C19 C18 121.7(2) . . ?
N3 C19 C20 115.4(2) . . ?
C18 C19 C20 122.83(19) . . ?
N4 C20 C19 113.72(17) . . ?
N4 C20 H20A 108.8 . . ?
N4 C20 H20B 108.8 . . ?
C19 C20 H20A 108.8 . . ?
C19 C20 H20B 108.8 . . ?
H20A C20 H20B 107.7 . . ?
C22 C21 P2 110.82(17) . . ?
C23 C21 P2 105.84(15) . . ?
C23 C21 C22 106.7(2) . . ?
C24 C21 P2 113.54(17) . . ?
C24 C21 C22 111.4(2) . . ?
C24 C21 C23 108.2(2) . . ?
C21 C22 H22A 109.5 . . ?
C21 C22 H22B 109.5 . . ?
C21 C22 H22C 109.5 . . ?
H22A C22 H22B 109.5 . . ?
H22A C22 H22C 109.5 . . ?
H22B C22 H22C 109.5 . . ?
C21 C23 H23A 109.5 . . ?
C21 C23 H23B 109.5 . . ?
C21 C23 H23C 109.5 . . ?
H23A C23 H23B 109.5 . . ?
H23A C23 H23C 109.5 . . ?
H23B C23 H23C 109.5 . . ?
C21 C24 H24A 109.5 . . ?
C21 C24 H24B 109.5 . . ?
C21 C24 H24C 109.5 . . ?
H24A C24 H24B 109.5 . . ?
H24A C24 H24C 109.5 . . ?
H24B C24 H24C 109.5 . . ?
C26 C25 P2 111.23(15) . . ?
C26 C25 C28 107.86(19) . . ?
C27 C25 P2 113.96(15) . . ?
C27 C25 C26 109.81(18) . . ?
C27 C25 C28 108.47(19) . . ?
C28 C25 P2 105.21(14) . . ?
C25 C26 H26A 109.5 . . ?
C25 C26 H26B 109.5 . . ?
C25 C26 H26C 109.5 . . ?
H26A C26 H26B 109.5 . . ?
H26A C26 H26C 109.5 . . ?
H26B C26 H26C 109.5 . . ?
C25 C27 H27A 109.5 . . ?
C25 C27 H27B 109.5 . . ?
C25 C27 H27C 109.5 . . ?
H27A C27 H27B 109.5 . . ?
H27A C27 H27C 109.5 . . ?
H27B C27 H27C 109.5 . . ?
C25 C28 H28A 109.5 . . ?
C25 C28 H28B 109.5 . . ?
C25 C28 H28C 109.5 . . ?
H28A C28 H28B 109.5 . . ?
H28A C28 H28C 109.5 . . ?
H28B C28 H28C 109.5 . . ?
N3 C15 C16 122.9(9) . . ?
N3 C15 H15 118.5 . . ?
C16 C15 H15 118.5 . . ?
N3 C15' H15' 117.6 . . ?
C16 C15' N3 125(3) . . ?
C16 C15' H15' 117.6 . . ?

loop_
_geom_bond_atom_site_label_1
_geom_bond_atom_site_label_2
_geom_bond_distance
_geom_bond_site_symmetry_2
_geom_bond_publ_flag
P1 O1 1.4824(14) . ?
P1 N2 1.6499(16) . ?
P1 C7 1.851(2) . ?
P1 C11 1.856(2) . ?
P2 O2 1.4831(15) . ?
P2 N4 1.6500(19) . ?
P2 C21 1.863(2) . ?
P2 C25 1.849(2) . ?
N1 C1 1.346(4) . ?
N1 C5 1.341(2) . ?
N2 C6 1.458(2) . ?
N2 H1B 0.80(2) . ?
N3 C19 1.331(3) . ?
N3 C15 1.284(16) . ?
N3 C15' 1.58(3) . ?
N4 C20 1.456(3) . ?
N4 H4 0.809(19) . ?
C1 H1 0.9300 . ?
C1 C2 1.356(5) . ?
C2 H2 0.9300 . ?
C2 C3 1.360(5) . ?
C3 H3 0.9300 . ?
C3 C4 1.385(3) . ?
C4 H4A 0.9300 . ?
C4 C5 1.369(3) . ?
C5 C6 1.501(3) . ?
C6 H6A 0.9700 . ?
C6 H6B 0.9700 . ?
C7 C8 1.550(3) . ?
C7 C9 1.532(3) . ?
C7 C10 1.539(3) . ?
C8 H8A 0.9600 . ?
C8 H8B 0.9600 . ?
C8 H8C 0.9600 . ?
C9 H9A 0.9600 . ?
C9 H9B 0.9600 . ?
C9 H9C 0.9600 . ?
C10 H10A 0.9600 . ?
C10 H10B 0.9600 . ?
C10 H10C 0.9600 . ?
C11 C12 1.542(3) . ?
C11 C13 1.545(3) . ?
C11 C14 1.526(3) . ?
C12 H12A 0.9600 . ?
C12 H12B 0.9600 . ?
C12 H12C 0.9600 . ?
C13 H13A 0.9600 . ?
C13 H13B 0.9600 . ?
C13 H13C 0.9600 . ?
C14 H14A 0.9600 . ?
C14 H14B 0.9600 . ?
C14 H14C 0.9600 . ?
C16 C17 1.355(5) . ?
C16 H16 1.03(3) . ?
C16 C15 1.43(2) . ?
C16 C15' 1.10(4) . ?
C17 H17 0.9300 . ?
C17 C18 1.387(4) . ?
C18 H18 0.9300 . ?
C18 C19 1.372(3) . ?
C19 C20 1.502(3) . ?
C20 H20A 0.9700 . ?
C20 H20B 0.9700 . ?
C21 C22 1.546(3) . ?
C21 C23 1.543(3) . ?
C21 C24 1.528(3) . ?
C22 H22A 0.9600 . ?
C22 H22B 0.9600 . ?
C22 H22C 0.9600 . ?
C23 H23A 0.9600 . ?
C23 H23B 0.9600 . ?
C23 H23C 0.9600 . ?
C24 H24A 0.9600 . ?
C24 H24B 0.9600 . ?
C24 H24C 0.9600 . ?
C25 C26 1.536(3) . ?
C25 C27 1.536(3) . ?
C25 C28 1.542(3) . ?
C26 H26A 0.9600 . ?
C26 H26B 0.9600 . ?
C26 H26C 0.9600 . ?
C27 H27A 0.9600 . ?
C27 H27B 0.9600 . ?
C27 H27C 0.9600 . ?
C28 H28A 0.9600 . ?
C28 H28B 0.9600 . ?
C28 H28C 0.9600 . ?
C15 H15 0.9300 . ?
C15' H15' 0.9300 . ?
